data_7122942
loop_
_publ_author_name
'Singh, Ashish'
'Samanta, Debabrata'
'Boro, Mrinal'
'Maji, Tapas Kumar'

_publ_section_title
;
 Gfp chromophore integrated conjugated microporous polymers: Topological
 and ESPT effect on emission properties
;
_journal_name_full 'Chemical Communications'
_journal_paper_doi 10.1039/C9CC00357F
_journal_year 2019
_chemical_formula_moiety 'C17 H11 I3 N2 O2'
_chemical_formula_sum 'C17 H11 I3 N2 O2'
_chemical_formula_weight 655.98
_chemical_name_systematic
;
 ?
;
_space_group_IT_number 15
_symmetry_cell_setting monoclinic
_symmetry_space_group_name_Hall '-C 2yc'
_symmetry_space_group_name_H-M 'C 1 2/c 1'
_atom_sites_solution_hydrogens geom
_atom_sites_solution_primary direct
_atom_sites_solution_secondary difmap
_audit_block_doi 10.5517/ccdc.csd.cc20m3nf
_audit_creation_method SHELXL-97
_audit_update_record
;
2018-09-03 deposited with the CCDC.
2019-02-04 downloaded from the CCDC.
;
_cell_angle_alpha 90.00
_cell_angle_beta 107.072(7)
_cell_angle_gamma 90.00
_cell_formula_units_Z 8
_cell_length_a 26.971(3)
_cell_length_b 6.4819(7)
_cell_length_c 22.778(2)
_cell_measurement_reflns_used 62931
_cell_measurement_temperature 298(2)
_cell_measurement_theta_max 25.82
_cell_measurement_theta_min 2.78
_cell_volume 3806.7(7)
_computing_structure_refinement 'SHELXL-97 (Sheldrick, 2008)'
_diffrn_ambient_temperature 298(2)
_diffrn_measured_fraction_theta_full 0.992
_diffrn_measured_fraction_theta_max 0.992
_diffrn_measurement_device_type 'CCD area detector'
_diffrn_measurement_method 'phi and omega scans'
_diffrn_radiation_monochromator graphite
_diffrn_radiation_source 'fine-focus sealed tube'
_diffrn_radiation_type MoK\a
_diffrn_radiation_wavelength 0.71073
_diffrn_reflns_av_R_equivalents 0.0435
_diffrn_reflns_av_sigmaI/netI 0.0141
_diffrn_reflns_limit_h_max 32
_diffrn_reflns_limit_h_min -32
_diffrn_reflns_limit_k_max 7
_diffrn_reflns_limit_k_min -7
_diffrn_reflns_limit_l_max 27
_diffrn_reflns_limit_l_min -27
_diffrn_reflns_number 62931
_diffrn_reflns_theta_full 25.82
_diffrn_reflns_theta_max 25.82
_diffrn_reflns_theta_min 2.78
_exptl_absorpt_coefficient_mu 4.938
_exptl_absorpt_correction_T_max 0.597
_exptl_absorpt_correction_T_min 0.552
_exptl_absorpt_correction_type empirical
_exptl_absorpt_process_details sadabs
_exptl_crystal_colour Orange
_exptl_crystal_density_diffrn 2.289
_exptl_crystal_density_method 'not measured'
_exptl_crystal_description needle
_exptl_crystal_F_000 2416.0
_exptl_crystal_size_max 0.13
_exptl_crystal_size_mid 0.12
_exptl_crystal_size_min 0.11
_refine_diff_density_max 1.335
_refine_diff_density_min -2.074
_refine_diff_density_rms 0.615
_refine_ls_extinction_method none
_refine_ls_goodness_of_fit_ref 1.019
_refine_ls_hydrogen_treatment constr
_refine_ls_matrix_type full
_refine_ls_number_parameters 217
_refine_ls_number_reflns 3659
_refine_ls_number_restraints 0
_refine_ls_restrained_S_all 1.019
_refine_ls_R_factor_all 0.0450
_refine_ls_R_factor_gt 0.0328
_refine_ls_shift/su_max 0.001
_refine_ls_shift/su_mean 0.000
_refine_ls_structure_factor_coef Fsqd
_refine_ls_weighting_details 'calc w=1/[\s^2^(Fo^2^)+(0.0621P)^2^+25.8716P] where P=(Fo^2^+2Fc^2^)/3'
_refine_ls_weighting_scheme calc
_refine_ls_wR_factor_gt 0.0910
_refine_ls_wR_factor_ref 0.1082
_reflns_number_gt 3135
_reflns_number_total 3630
_reflns_threshold_expression >2\s(I)
_cod_data_source_file c9cc00357f2.cif
_cod_data_source_block o-HBDI-I3
_cod_depositor_comments
;
The following automatic conversions were performed:

'_symmetry_cell_setting' value 'Monoclinic' changed to 'monoclinic'
according to
/home/data/users/saulius/crontab/automatic-downloads/rss-feeds/RSC/lib/dictionaries/cif_core.dic
dictionary named 'cif_core.dic' version 2.4.2 from 2011-04-26.

Automatic conversion script
Id: cif_fix_values 4973 2017-02-22 13:04:09Z antanas 
;
_cod_original_cell_volume 3806.6(7)
_cod_original_sg_symbol_H-M 'C 2/c'
_cod_database_code 7122942

loop_
_symmetry_equiv_pos_as_xyz
'x, y, z'
'-x, y, -z+1/2'
'x+1/2, y+1/2, z'
'-x+1/2, y+1/2, -z+1/2'
'-x, -y, -z'
'x, -y, z-1/2'
'-x+1/2, -y+1/2, -z'
'x+1/2, -y+1/2, z-1/2'

loop_
_atom_site_label
_atom_site_type_symbol
_atom_site_fract_x
_atom_site_fract_y
_atom_site_fract_z
_atom_site_U_iso_or_equiv
_atom_site_adp_type
_atom_site_occupancy
_atom_site_symmetry_multiplicity
_atom_site_calc_flag
_atom_site_refinement_flags
I2 I 0.341001(17) 0.40988(8) 0.134618(17) 0.06183(16) Uani 1 1 d .
I1 I 0.732132(16) -0.51842(7) 0.59345(2) 0.06153(16) Uani 1 1 d .
I3 I 0.31902(2) 1.05060(7) 0.31361(2) 0.06566(16) Uani 1 1 d .
O2 O 0.53488(15) 0.2535(7) 0.49790(16) 0.0506(9) Uani 1 1 d .
O1 O 0.42652(17) 0.2713(7) 0.24813(18) 0.0635(12) Uani 1 1 d .
H1 H 0.4500 0.2246 0.2766 0.095 Uiso 1 1 calc R
C6 C 0.6237(2) -0.4030(9) 0.5211(3) 0.0479(13) Uani 1 1 d .
H6 H 0.6164 -0.5339 0.5331 0.057 Uiso 1 1 calc R
N2 N 0.49810(18) 0.1355(8) 0.33974(19) 0.0484(11) Uani 1 1 d .
C2 C 0.6850(2) -0.1344(10) 0.5227(3) 0.0553(15) Uani 1 1 d .
H2 H 0.7189 -0.0855 0.5359 0.066 Uiso 1 1 calc R
C8 C 0.49151(19) 0.2641(8) 0.3867(2) 0.0389(11) Uani 1 1 d .
N1 N 0.55488(17) 0.0342(7) 0.4277(2) 0.0433(10) Uani 1 1 d .
C14 C 0.3402(2) 0.7023(9) 0.2360(2) 0.0436(12) Uani 1 1 d .
H14 H 0.3129 0.7611 0.2057 0.052 Uiso 1 1 calc R
C1 C 0.67319(19) -0.3285(8) 0.5387(2) 0.0394(11) Uani 1 1 d .
C3 C 0.6454(2) -0.0123(9) 0.4865(3) 0.0525(14) Uani 1 1 d .
H3 H 0.6525 0.1195 0.4750 0.063 Uiso 1 1 calc R
C9 C 0.52792(19) 0.1942(8) 0.4455(2) 0.0395(11) Uani 1 1 d .
C5 C 0.5845(2) -0.2802(10) 0.4849(3) 0.0504(13) Uani 1 1 d .
H5 H 0.5506 -0.3289 0.4722 0.060 Uiso 1 1 calc R
C15 C 0.3562(2) 0.7859(8) 0.2945(2) 0.0419(11) Uani 1 1 d .
C16 C 0.3952(2) 0.6920(8) 0.3395(2) 0.0416(11) Uani 1 1 d .
H16 H 0.4048 0.7473 0.3789 0.050 Uiso 1 1 calc R
C13 C 0.36516(19) 0.5323(8) 0.2237(2) 0.0385(11) Uani 1 1 d .
C4 C 0.5955(2) -0.0872(8) 0.4677(2) 0.0389(11) Uani 1 1 d .
C10 C 0.45927(19) 0.4276(8) 0.3809(2) 0.0412(11) Uani 1 1 d .
H10 H 0.4620 0.4964 0.4176 0.049 Uiso 1 1 calc R
C11 C 0.42114(19) 0.5152(8) 0.3279(2) 0.0369(10) Uani 1 1 d .
C12 C 0.4059(2) 0.4332(8) 0.2673(2) 0.0407(11) Uani 1 1 d .
C7 C 0.5351(2) 0.0079(10) 0.3645(2) 0.0482(13) Uani 1 1 d .
C17 C 0.5557(3) -0.1505(12) 0.3311(3) 0.071(2) Uani 1 1 d .
H17A H 0.5830 -0.2257 0.3596 0.107 Uiso 1 1 calc R
H17B H 0.5690 -0.0848 0.3011 0.107 Uiso 1 1 calc R
H17C H 0.5283 -0.2438 0.3109 0.107 Uiso 1 1 calc R

loop_
_atom_site_aniso_label
_atom_site_aniso_U_11
_atom_site_aniso_U_22
_atom_site_aniso_U_33
_atom_site_aniso_U_23
_atom_site_aniso_U_13
_atom_site_aniso_U_12
I2 0.0615(3) 0.0728(3) 0.0389(2) -0.01267(18) -0.00417(17) -0.0090(2)
I1 0.0501(2) 0.0565(3) 0.0649(3) 0.01412(19) -0.00342(19) 0.01136(18)
I3 0.0783(3) 0.0515(3) 0.0702(3) 0.0077(2) 0.0265(2) 0.0256(2)
O2 0.048(2) 0.059(2) 0.0370(19) -0.0093(18) 0.0015(16) 0.0112(19)
O1 0.066(3) 0.074(3) 0.039(2) -0.017(2) -0.0030(18) 0.027(2)
C6 0.046(3) 0.041(3) 0.054(3) 0.009(2) 0.010(2) 0.002(2)
N2 0.051(3) 0.058(3) 0.033(2) 0.000(2) 0.0074(19) 0.019(2)
C2 0.037(3) 0.059(4) 0.064(4) 0.014(3) 0.005(3) -0.004(3)
C8 0.036(2) 0.043(3) 0.034(2) -0.003(2) 0.0050(19) 0.004(2)
N1 0.042(2) 0.047(2) 0.037(2) 0.0031(19) 0.0052(18) 0.015(2)
C14 0.036(3) 0.049(3) 0.041(3) 0.009(2) 0.003(2) 0.000(2)
C1 0.036(3) 0.041(3) 0.038(3) 0.005(2) 0.007(2) 0.008(2)
C3 0.047(3) 0.044(3) 0.062(4) 0.016(3) 0.008(3) -0.003(2)
C9 0.034(2) 0.041(3) 0.040(3) 0.002(2) 0.005(2) 0.005(2)
C5 0.031(2) 0.057(3) 0.059(3) 0.008(3) 0.006(2) -0.002(2)
C15 0.042(3) 0.039(3) 0.045(3) 0.006(2) 0.014(2) 0.008(2)
C16 0.042(3) 0.045(3) 0.037(3) 0.000(2) 0.010(2) 0.005(2)
C13 0.037(2) 0.045(3) 0.028(2) -0.002(2) 0.0008(19) -0.004(2)
C4 0.040(3) 0.041(3) 0.033(2) 0.004(2) 0.007(2) 0.010(2)
C10 0.040(3) 0.048(3) 0.031(2) -0.001(2) 0.003(2) 0.007(2)
C11 0.033(2) 0.041(3) 0.034(2) -0.003(2) 0.0061(19) 0.001(2)
C12 0.039(3) 0.045(3) 0.037(3) -0.005(2) 0.009(2) 0.002(2)
C7 0.053(3) 0.055(3) 0.034(3) 0.000(2) 0.010(2) 0.018(3)
C17 0.085(5) 0.079(5) 0.046(3) -0.003(3) 0.014(3) 0.037(4)

loop_
_atom_type_symbol
_atom_type_description
_atom_type_scat_dispersion_real
_atom_type_scat_dispersion_imag
_atom_type_scat_source
C C 0.0033 0.0016 'International Tables Vol C Tables 4.2.6.8 and 6.1.1.4'
H H 0.0000 0.0000 'International Tables Vol C Tables 4.2.6.8 and 6.1.1.4'
N N 0.0061 0.0033 'International Tables Vol C Tables 4.2.6.8 and 6.1.1.4'
O O 0.0106 0.0060 'International Tables Vol C Tables 4.2.6.8 and 6.1.1.4'
I I -0.4742 1.8119 'International Tables Vol C Tables 4.2.6.8 and 6.1.1.4'

loop_
_geom_angle_atom_site_label_1
_geom_angle_atom_site_label_2
_geom_angle_atom_site_label_3
_geom_angle
C12 O1 H1 109.5
C1 C6 C5 118.8(5)
C1 C6 H6 120.6
C5 C6 H6 120.6
C7 N2 C8 107.5(4)
C1 C2 C3 118.8(5)
C1 C2 H2 120.6
C3 C2 H2 120.6
C10 C8 N2 127.7(5)
C10 C8 C9 124.3(5)
N2 C8 C9 108.0(4)
C7 N1 C9 108.6(4)
C7 N1 C4 125.3(4)
C9 N1 C4 126.1(4)
C13 C14 C15 118.8(5)
C13 C14 H14 120.6
C15 C14 H14 120.6
C6 C1 C2 122.0(5)
C6 C1 I1 118.1(4)
C2 C1 I1 120.0(4)
C4 C3 C2 119.7(5)
C4 C3 H3 120.2
C2 C3 H3 120.2
O2 C9 N1 125.3(5)
O2 C9 C8 131.5(5)
N1 C9 C8 103.2(4)
C4 C5 C6 120.2(5)
C4 C5 H5 119.9
C6 C5 H5 119.9
C14 C15 C16 119.8(5)
C14 C15 I3 119.2(4)
C16 C15 I3 121.0(4)
C15 C16 C11 122.3(5)
C15 C16 H16 118.9
C11 C16 H16 118.9
C14 C13 C12 123.8(5)
C14 C13 I2 118.2(4)
C12 C13 I2 118.0(4)
C5 C4 C3 120.6(5)
C5 C4 N1 119.5(5)
C3 C4 N1 119.9(5)
C8 C10 C11 131.6(5)
C8 C10 H10 114.2
C11 C10 H10 114.2
C16 C11 C12 117.9(5)
C16 C11 C10 115.5(4)
C12 C11 C10 126.4(5)
O1 C12 C13 116.6(5)
O1 C12 C11 126.0(5)
C13 C12 C11 117.4(5)
N2 C7 N1 112.7(5)
N2 C7 C17 125.3(5)
N1 C7 C17 122.0(5)
C7 C17 H17A 109.5
C7 C17 H17B 109.5
H17A C17 H17B 109.5
C7 C17 H17C 109.5
H17A C17 H17C 109.5
H17B C17 H17C 109.5

loop_
_geom_bond_atom_site_label_1
_geom_bond_atom_site_label_2
_geom_bond_distance
I2 C13 2.097(5)
I1 C1 2.106(5)
I3 C15 2.096(5)
O2 C9 1.215(6)
O1 C12 1.322(7)
O1 H1 0.8200
C6 C1 1.365(8)
C6 C5 1.385(8)
C6 H6 0.9300
N2 C7 1.292(7)
N2 C8 1.407(7)
C2 C1 1.373(8)
C2 C3 1.390(8)
C2 H2 0.9300
C8 C10 1.353(7)
C8 C9 1.481(7)
N1 C7 1.390(7)
N1 C9 1.394(7)
N1 C4 1.437(6)
C14 C13 1.363(8)
C14 C15 1.385(8)
C14 H14 0.9300
C3 C4 1.374(8)
C3 H3 0.9300
C5 C4 1.369(8)
C5 H5 0.9300
C15 C16 1.377(7)
C16 C11 1.408(7)
C16 H16 0.9300
C13 C12 1.401(7)
C10 C11 1.453(7)
C10 H10 0.9300
C11 C12 1.421(7)
C7 C17 1.479(8)
C17 H17A 0.9600
C17 H17B 0.9600
C17 H17C 0.9600
